data_7214862
loop_
_publ_author_name
'Wales, Craig'
'Thomas, Lynne H.'
'Wilson, Chick C.'

_publ_section_title
;
 Tautomerisation and polymorphism in molecular complexes of piroxicam with
 mono-substituted benzoic acids
;
_journal_issue 21
_journal_name_full CrystEngComm
_journal_page_first 7264
_journal_paper_doi 10.1039/c2ce26069g
_journal_volume 14
_journal_year 2012
_chemical_formula_moiety 'C15 H13 N3 O4 S, C7 H5 N O4'
_chemical_formula_sum 'C22 H18 N4 O8 S'
_chemical_formula_weight 498.46
_chemical_name_systematic
;
?
;
_space_group_IT_number 2
_symmetry_cell_setting triclinic
_symmetry_space_group_name_Hall '-P 1'
_symmetry_space_group_name_H-M 'P -1'
_atom_sites_solution_hydrogens difmap
_atom_sites_solution_primary direct
_atom_sites_solution_secondary difmap
_audit_creation_method SHELXL-97
_cell_angle_alpha 99.6457(38)
_cell_angle_beta 106.6493(41)
_cell_angle_gamma 107.6305(42)
_cell_formula_units_Z 2
_cell_length_a 8.0433(7)
_cell_length_b 11.0546(8)
_cell_length_c 13.8361(11)
_cell_measurement_reflns_used 25857
_cell_measurement_temperature 100(2)
_cell_measurement_theta_max 59.18
_cell_measurement_theta_min 1
_cell_volume 1078.85(16)
_computing_cell_refinement 'Bruker APEX2 (2009)'
_computing_data_collection 'Bruker APEX2 (2009)'
_computing_data_reduction 'Bruker APEX2 (2009)'
_computing_structure_refinement 'SHELXL-97 (Sheldrick, 1997)'
_computing_structure_solution 'SHELXS-97 (Sheldrick, 2008)'
_diffrn_ambient_temperature 100(2)
_diffrn_measured_fraction_theta_full 0.959
_diffrn_measured_fraction_theta_max 0.959
_diffrn_measurement_device_type 'Bruker Apex II CCD'
_diffrn_measurement_method 'CCD; rotation images'
_diffrn_radiation_monochromator graphite
_diffrn_radiation_source 'fine-focus sealed tube'
_diffrn_radiation_type MoK\a
_diffrn_radiation_wavelength 0.71073
_diffrn_reflns_av_R_equivalents 0.0895
_diffrn_reflns_av_sigmaI/netI 0.0689
_diffrn_reflns_limit_h_max 11
_diffrn_reflns_limit_h_min -11
_diffrn_reflns_limit_k_max 15
_diffrn_reflns_limit_k_min -15
_diffrn_reflns_limit_l_max 19
_diffrn_reflns_limit_l_min -19
_diffrn_reflns_number 25857
_diffrn_reflns_theta_full 29.51
_diffrn_reflns_theta_max 29.51
_diffrn_reflns_theta_min 1.60
_exptl_absorpt_coefficient_mu 0.210
_exptl_absorpt_correction_T_max 1.0
_exptl_absorpt_correction_T_min 0.9219
_exptl_absorpt_correction_type multi-scan
_exptl_absorpt_process_details 'SADABS (Blessing, 1997)'
_exptl_crystal_colour yellow
_exptl_crystal_density_diffrn 1.534
_exptl_crystal_density_method 'not measured'
_exptl_crystal_description plate
_exptl_crystal_F_000 516
_refine_diff_density_max 0.560
_refine_diff_density_min -0.416
_refine_diff_density_rms 0.075
_refine_ls_extinction_method none
_refine_ls_goodness_of_fit_ref 1.020
_refine_ls_hydrogen_treatment refall
_refine_ls_matrix_type full
_refine_ls_number_parameters 388
_refine_ls_number_reflns 5764
_refine_ls_number_restraints 0
_refine_ls_restrained_S_all 1.020
_refine_ls_R_factor_all 0.0834
_refine_ls_R_factor_gt 0.0519
_refine_ls_shift/su_max 0.000
_refine_ls_shift/su_mean 0.000
_refine_ls_structure_factor_coef Fsqd
_refine_ls_weighting_details 'calc w=1/[\s^2^(Fo^2^)+(0.0634P)^2^+0.1620P] where P=(Fo^2^+2Fc^2^)/3'
_refine_ls_weighting_scheme calc
_refine_ls_wR_factor_gt 0.1120
_refine_ls_wR_factor_ref 0.1251
_reflns_number_gt 4101
_reflns_number_total 5764
_reflns_threshold_expression >2sigma(I)
_cod_data_source_file c2ce26069g.txt
_cod_data_source_block shelxl_PXZ_2NB
_cod_original_cell_volume 1078.84(15)
_cod_original_sg_symbol_H-M P-1
_cod_database_code 7214862

loop_
_symmetry_equiv_pos_as_xyz
'x, y, z'
'-x, -y, -z'

loop_
_atom_site_label
_atom_site_type_symbol
_atom_site_fract_x
_atom_site_fract_y
_atom_site_fract_z
_atom_site_U_iso_or_equiv
_atom_site_adp_type
_atom_site_occupancy
_atom_site_symmetry_multiplicity
_atom_site_calc_flag
H8 H 0.276(3) -0.136(2) 0.5592(17) 0.018(6) Uiso 1 1 d
H9 H 0.460(3) 0.071(2) 0.6611(17) 0.014(5) Uiso 1 1 d
H7 H 0.411(3) -0.284(2) 0.4983(18) 0.019(6) Uiso 1 1 d
H17 H 1.180(4) 0.013(2) 0.8675(18) 0.024(6) Uiso 1 1 d
H14 H 1.546(4) 0.767(2) 1.1170(18) 0.020(6) Uiso 1 1 d
H18 H 0.974(4) 0.011(2) 0.8588(18) 0.025(6) Uiso 1 1 d
H12 H 1.107(4) 0.870(2) 0.9912(18) 0.024(6) Uiso 1 1 d
H15 H 1.381(3) 0.568(2) 1.0116(18) 0.022(6) Uiso 1 1 d
H6 H 0.741(3) -0.201(2) 0.5468(17) 0.015(6) Uiso 1 1 d
H13 H 1.416(4) 0.931(3) 1.110(2) 0.031(7) Uiso 1 1 d
H10 H 0.948(4) 0.434(3) 0.831(2) 0.039(8) Uiso 1 1 d
H16 H 1.164(3) 0.132(2) 0.9376(18) 0.017(6) Uiso 1 1 d
H11 H 0.933(3) 0.653(2) 0.8809(17) 0.016(6) Uiso 1 1 d
H4 H 0.290(3) 0.808(2) 0.7616(18) 0.022(6) Uiso 1 1 d
H3 H -0.019(3) 0.668(2) 0.6604(18) 0.021(6) Uiso 1 1 d
H1 H 0.146(4) 0.359(3) 0.6241(19) 0.026(6) Uiso 1 1 d
H5 H 0.576(4) 0.344(3) 0.685(2) 0.043(8) Uiso 1 1 d
H2 H -0.087(4) 0.446(2) 0.589(2) 0.034(7) Uiso 1 1 d
S1 S 1.03328(7) 0.04538(5) 0.66630(4) 0.01308(12) Uani 1 1 d
N2 N 1.0987(2) 0.13790(15) 0.78700(12) 0.0135(3) Uani 1 1 d
O7 O 0.7464(2) 0.29030(13) 0.73907(11) 0.0200(3) Uani 1 1 d
O8 O 1.3049(2) 0.38754(13) 0.92081(11) 0.0181(3) Uani 1 1 d
O5 O 1.1027(2) -0.05969(13) 0.67248(11) 0.0180(3) Uani 1 1 d
O6 O 1.0839(2) 0.13031(13) 0.60345(11) 0.0181(3) Uani 1 1 d
N4 N 1.0600(2) 0.45886(16) 0.87807(13) 0.0158(3) Uani 1 1 d
N3 N 1.3280(2) 0.62692(16) 1.00750(13) 0.0154(3) Uani 1 1 d
C16 C 0.8256(3) 0.20544(19) 0.73574(15) 0.0145(4) Uani 1 1 d
C9 C 0.7090(3) 0.06731(19) 0.66760(14) 0.0140(4) Uani 1 1 d
C15 C 1.0140(3) 0.23664(19) 0.79441(15) 0.0142(4) Uani 1 1 d
C18 C 1.1516(3) 0.58703(19) 0.93900(14) 0.0141(4) Uani 1 1 d
C13 C 0.7890(3) -0.01858(19) 0.62996(15) 0.0134(4) Uani 1 1 d
C8 C 0.6816(3) -0.1473(2) 0.56774(15) 0.0156(4) Uani 1 1 d
C19 C 1.0641(3) 0.6797(2) 0.93252(15) 0.0167(4) Uani 1 1 d
C17 C 1.1400(3) 0.36324(19) 0.86805(15) 0.0146(4) Uani 1 1 d
C14 C 1.1017(3) 0.0671(2) 0.86875(16) 0.0188(4) Uani 1 1 d
C21 C 1.3452(3) 0.8448(2) 1.06616(16) 0.0200(4) Uani 1 1 d
C10 C 0.5144(3) 0.0202(2) 0.63849(15) 0.0162(4) Uani 1 1 d
C22 C 1.4251(3) 0.7516(2) 1.07148(16) 0.0193(4) Uani 1 1 d
C11 C 0.4056(3) -0.1087(2) 0.57626(16) 0.0179(4) Uani 1 1 d
C20 C 1.1631(3) 0.8074(2) 0.99525(16) 0.0184(4) Uani 1 1 d
C12 C 0.4886(3) -0.1922(2) 0.54122(16) 0.0177(4) Uani 1 1 d
O1 O 0.6239(2) 0.50993(14) 0.82576(11) 0.0204(3) Uani 1 1 d
O3 O 0.7120(2) 0.74619(15) 0.77082(13) 0.0270(4) Uani 1 1 d
O2 O 0.4838(2) 0.37361(15) 0.66135(12) 0.0236(3) Uani 1 1 d
N1 N 0.5916(3) 0.75985(17) 0.80497(14) 0.0215(4) Uani 1 1 d
O4 O 0.6210(3) 0.84918(15) 0.88166(13) 0.0355(4) Uani 1 1 d
C7 C 0.5055(3) 0.47237(19) 0.73863(15) 0.0153(4) Uani 1 1 d
C1 C 0.3591(3) 0.53153(19) 0.70823(15) 0.0148(4) Uani 1 1 d
C2 C 0.2581(3) 0.7181(2) 0.73286(17) 0.0209(4) Uani 1 1 d
C6 C 0.1746(3) 0.4503(2) 0.64859(17) 0.0198(4) Uani 1 1 d
C5 C 0.3969(3) 0.66624(19) 0.74899(15) 0.0162(4) Uani 1 1 d
C3 C 0.0747(3) 0.6350(2) 0.67351(18) 0.0232(5) Uani 1 1 d
C4 C 0.0336(3) 0.5017(2) 0.63138(18) 0.0233(5) Uani 1 1 d

loop_
_atom_site_aniso_label
_atom_site_aniso_U_11
_atom_site_aniso_U_22
_atom_site_aniso_U_33
_atom_site_aniso_U_23
_atom_site_aniso_U_13
_atom_site_aniso_U_12
S1 0.0114(2) 0.0113(2) 0.0166(2) 0.00141(17) 0.00524(18) 0.00535(18)
N2 0.0142(8) 0.0111(8) 0.0145(7) 0.0015(6) 0.0031(6) 0.0068(7)
O7 0.0155(7) 0.0151(7) 0.0270(8) 0.0003(6) 0.0037(6) 0.0090(6)
O8 0.0153(7) 0.0151(7) 0.0203(7) 0.0003(6) 0.0023(6) 0.0069(6)
O5 0.0149(7) 0.0146(7) 0.0241(7) 0.0021(6) 0.0053(6) 0.0086(6)
O6 0.0192(8) 0.0148(7) 0.0214(7) 0.0044(6) 0.0103(6) 0.0052(6)
N4 0.0138(9) 0.0132(8) 0.0168(8) -0.0003(7) 0.0019(7) 0.0062(7)
N3 0.0169(9) 0.0128(8) 0.0157(8) 0.0019(7) 0.0041(7) 0.0074(7)
C16 0.0170(10) 0.0136(9) 0.0154(9) 0.0035(7) 0.0075(8) 0.0078(8)
C9 0.0151(10) 0.0145(9) 0.0133(9) 0.0044(7) 0.0050(8) 0.0064(8)
C15 0.0159(10) 0.0123(9) 0.0160(9) 0.0017(7) 0.0057(8) 0.0085(8)
C18 0.0159(10) 0.0143(9) 0.0130(8) 0.0036(7) 0.0062(8) 0.0062(8)
C13 0.0118(9) 0.0137(9) 0.0152(9) 0.0043(7) 0.0047(7) 0.0055(8)
C8 0.0173(10) 0.0147(10) 0.0155(9) 0.0018(7) 0.0061(8) 0.0081(8)
C19 0.0180(10) 0.0188(10) 0.0164(9) 0.0056(8) 0.0075(8) 0.0096(9)
C17 0.0171(10) 0.0135(9) 0.0154(9) 0.0032(7) 0.0074(8) 0.0075(8)
C14 0.0211(11) 0.0187(11) 0.0183(10) 0.0062(8) 0.0063(9) 0.0096(9)
C21 0.0227(11) 0.0139(10) 0.0210(10) 0.0004(8) 0.0078(9) 0.0063(9)
C10 0.0150(10) 0.0183(10) 0.0182(9) 0.0046(8) 0.0071(8) 0.0094(9)
C22 0.0176(11) 0.0171(10) 0.0196(10) 0.0014(8) 0.0039(8) 0.0062(9)
C11 0.0130(10) 0.0226(11) 0.0177(9) 0.0056(8) 0.0059(8) 0.0060(9)
C20 0.0249(11) 0.0170(10) 0.0216(10) 0.0078(8) 0.0127(9) 0.0135(9)
C12 0.0155(10) 0.0160(10) 0.0168(9) 0.0012(8) 0.0043(8) 0.0027(8)
O1 0.0211(8) 0.0197(7) 0.0196(7) 0.0042(6) 0.0035(6) 0.0106(6)
O3 0.0198(8) 0.0233(8) 0.0368(9) 0.0122(7) 0.0087(7) 0.0059(7)
O2 0.0218(8) 0.0212(8) 0.0244(8) -0.0024(6) 0.0017(6) 0.0145(7)
N1 0.0239(10) 0.0126(8) 0.0218(9) 0.0048(7) 0.0001(8) 0.0057(8)
O4 0.0429(11) 0.0200(8) 0.0272(8) -0.0064(7) -0.0045(8) 0.0128(8)
C7 0.0156(10) 0.0134(9) 0.0191(9) 0.0064(8) 0.0073(8) 0.0063(8)
C1 0.0163(10) 0.0156(10) 0.0152(9) 0.0053(8) 0.0069(8) 0.0078(8)
C2 0.0293(12) 0.0184(11) 0.0220(10) 0.0080(9) 0.0120(9) 0.0144(10)
C6 0.0211(11) 0.0152(10) 0.0237(10) 0.0064(8) 0.0080(9) 0.0070(9)
C5 0.0188(10) 0.0146(9) 0.0147(9) 0.0036(7) 0.0051(8) 0.0067(8)
C3 0.0228(11) 0.0269(12) 0.0296(11) 0.0139(10) 0.0120(9) 0.0166(10)
C4 0.0155(11) 0.0241(11) 0.0302(11) 0.0111(10) 0.0066(9) 0.0067(9)

loop_
_atom_type_symbol
_atom_type_description
_atom_type_scat_dispersion_real
_atom_type_scat_dispersion_imag
_atom_type_scat_source
C C 0.0033 0.0016 'International Tables Vol C Tables 4.2.6.8 and 6.1.1.4'
H H 0.0000 0.0000 'International Tables Vol C Tables 4.2.6.8 and 6.1.1.4'
N N 0.0061 0.0033 'International Tables Vol C Tables 4.2.6.8 and 6.1.1.4'
O O 0.0106 0.0060 'International Tables Vol C Tables 4.2.6.8 and 6.1.1.4'
S S 0.1246 0.1234 'International Tables Vol C Tables 4.2.6.8 and 6.1.1.4'

loop_
_geom_angle_atom_site_label_1
_geom_angle_atom_site_label_2
_geom_angle_atom_site_label_3
_geom_angle
O6 S1 O5 119.28(9)
O6 S1 N2 108.07(8)
O5 S1 N2 107.42(8)
O6 S1 C13 109.41(9)
O5 S1 C13 109.66(9)
N2 S1 C13 101.49(9)
C15 N2 C14 114.62(15)
C15 N2 S1 113.44(12)
C14 N2 S1 115.88(13)
C18 N4 C17 125.91(18)
C18 N4 H10 120.6(18)
C17 N4 H10 112.4(18)
C18 N3 C22 123.31(18)
C18 N3 H15 117.8(16)
C22 N3 H15 118.9(16)
O7 C16 C15 122.65(18)
O7 C16 C9 118.09(17)
C15 C16 C9 119.26(17)
C10 C9 C13 117.84(18)
C10 C9 C16 120.22(17)
C13 C9 C16 121.94(18)
C16 C15 C17 125.28(17)
C16 C15 N2 120.80(17)
C17 C15 N2 113.90(16)
N3 C18 N4 120.36(17)
N3 C18 C19 118.51(18)
N4 C18 C19 121.13(18)
C8 C13 C9 122.14(18)
C8 C13 S1 121.45(15)
C9 C13 S1 116.42(14)
C13 C8 C12 118.78(18)
C13 C8 H6 119.0(14)
C12 C8 H6 122.2(14)
C20 C19 C18 118.66(19)
C20 C19 H11 121.4(12)
C18 C19 H11 119.9(12)
O8 C17 N4 121.06(18)
O8 C17 C15 124.11(17)
N4 C17 C15 114.81(17)
N2 C14 H17 110.8(14)
N2 C14 H18 110.3(14)
H17 C14 H18 110.3(19)
N2 C14 H16 108.6(13)
H17 C14 H16 104.7(19)
H18 C14 H16 112.0(19)
C22 C21 C20 118.6(2)
C22 C21 H13 118.4(16)
C20 C21 H13 123.0(16)
C11 C10 C9 120.45(18)
C11 C10 H9 119.3(15)
C9 C10 H9 120.2(15)
N3 C22 C21 119.7(2)
N3 C22 H14 115.8(14)
C21 C22 H14 124.5(14)
C10 C11 C12 120.54(19)
C10 C11 H8 117.2(14)
C12 C11 H8 122.2(14)
C19 C20 C21 121.19(19)
C19 C20 H12 119.6(15)
C21 C20 H12 119.2(15)
C8 C12 C11 120.24(19)
C8 C12 H7 119.3(14)
C11 C12 H7 120.4(14)
C7 O2 H5 107.0(18)
O3 N1 O4 124.5(2)
O3 N1 C5 118.33(17)
O4 N1 C5 117.17(19)
O1 C7 O2 125.19(18)
O1 C7 C1 122.48(17)
O2 C7 C1 112.29(17)
C6 C1 C5 117.42(18)
C6 C1 C7 120.12(17)
C5 C1 C7 121.98(18)
C5 C2 C3 119.2(2)
C5 C2 H4 119.1(16)
C3 C2 H4 121.7(15)
C1 C6 C4 120.6(2)
C1 C6 H1 118.6(16)
C4 C6 H1 120.7(16)
C2 C5 C1 122.4(2)
C2 C5 N1 117.36(18)
C1 C5 N1 120.11(17)
C2 C3 C4 119.6(2)
C2 C3 H3 120.3(15)
C4 C3 H3 120.0(15)
C3 C4 C6 120.7(2)
C3 C4 H2 120.7(16)
C6 C4 H2 118.5(16)

loop_
_geom_bond_atom_site_label_1
_geom_bond_atom_site_label_2
_geom_bond_distance
S1 O6 1.4313(14)
S1 O5 1.4378(14)
S1 N2 1.6461(16)
S1 C13 1.757(2)
N2 C15 1.456(2)
N2 C14 1.478(3)
O7 C16 1.285(2)
O8 C17 1.236(2)
N4 C18 1.368(3)
N4 C17 1.402(2)
N4 H10 0.88(3)
N3 C18 1.347(3)
N3 C22 1.355(3)
N3 H15 0.88(2)
C16 C15 1.400(3)
C16 C9 1.498(3)
C9 C10 1.399(3)
C9 C13 1.408(3)
C15 C17 1.447(3)
C18 C19 1.409(3)
C13 C8 1.390(3)
C8 C12 1.392(3)
C8 H6 0.92(2)
C19 C20 1.376(3)
C19 H11 1.01(2)
C14 H17 0.99(2)
C14 H18 0.98(3)
C14 H16 0.98(2)
C21 C22 1.371(3)
C21 C20 1.397(3)
C21 H13 0.94(3)
C10 C11 1.393(3)
C10 H9 0.88(2)
C22 H14 0.94(2)
C11 C12 1.393(3)
C11 H8 0.94(2)
C20 H12 0.94(2)
C12 H7 0.99(2)
O1 C7 1.212(2)
O3 N1 1.229(2)
O2 C7 1.324(2)
O2 H5 0.90(3)
N1 O4 1.233(2)
N1 C5 1.476(3)
C7 C1 1.505(3)
C1 C6 1.390(3)
C1 C5 1.405(3)
C2 C5 1.383(3)
C2 C3 1.388(3)
C2 H4 0.93(2)
C6 C4 1.396(3)
C6 H1 0.94(2)
C3 C4 1.388(3)
C3 H3 0.92(2)
C4 H2 0.93(3)
